data_7224610
loop_
_publ_author_name
'Oyarzabal, Itziar'
'Fern\'andez, Bel\'en'
'Cepeda, Javier'
'G\'omez-Ruiz, Santiago'
'Calahorro, Antonio J.'
'Seco, Jos\'e M.'
'Rodr\'iguez-Di\'eguez, Antonio'

_publ_section_title
;
 Slow relaxation of magnetization in 3D-MOFs based on dysprosium dinuclear
 entities bridged by dicarboxylic linkers
;
_journal_issue 17
_journal_name_full CrystEngComm
_journal_page_first 3055
_journal_paper_doi 10.1039/C6CE00318D
_journal_volume 18
_journal_year 2016
_chemical_formula_moiety 'C36 H46 Dy2 N10 O16'
_chemical_formula_sum 'C36 H46 Dy2 N10 O16'
_chemical_formula_weight 1199.83
_chemical_name_systematic
Poly[bis(mu4-2-diaminobenzene-1,4-dicarboxylato-kO:kO':kO'':kO''')(mu-2-diaminobenzene-1,4-dicarboxylato-k2O,O':k2O'',O''')tetra(dimethylformamide)didysprosium(III)]
_space_group_crystal_system triclinic
_space_group_IT_number 2
_space_group_name_Hall '-P 1'
_space_group_name_H-M_alt 'P -1'
_symmetry_space_group_name_Hall '-P 1'
_symmetry_space_group_name_H-M 'P -1'
_atom_sites_solution_hydrogens geom
_atom_sites_solution_primary direct
_atom_sites_solution_secondary difmap
_audit_creation_method SHELXL-2014
_audit_update_record
;
2016-02-03 deposited with the CCDC.
2016-03-14 downloaded from the CCDC.
;
_cell_angle_alpha 73.878(2)
_cell_angle_beta 67.677(2)
_cell_angle_gamma 81.160(2)
_cell_formula_units_Z 1
_cell_length_a 10.5851(4)
_cell_length_b 10.7883(5)
_cell_length_c 12.8727(8)
_cell_measurement_reflns_used 18561
_cell_measurement_temperature 100(2)
_cell_measurement_theta_max 28.740
_cell_measurement_theta_min 2.199
_cell_volume 1304.43(11)
_computing_cell_refinement
;
CrysAlisPro, Agilent Technologies,
Version 1.171.35.15 (release 03-08-2011 CrysAlis171 .NET)
(compiled Aug  3 2011,13:03:54)
;
_computing_data_collection
;
CrysAlisPro, Agilent Technologies,
Version 1.171.35.15 (release 03-08-2011 CrysAlis171 .NET)
(compiled Aug  3 2011,13:03:54)
;
_computing_data_reduction
;
CrysAlisPro, Agilent Technologies,
Version 1.171.35.15 (release 03-08-2011 CrysAlis171 .NET)
(compiled Aug  3 2011,13:03:54)
;
_computing_molecular_graphics 'Ortep-3 (Farrugia, 1997)'
_computing_publication_material 'WinGX (Farrugia, 1999)'
_computing_structure_refinement 'SHELXL-2014 (Sheldrick, 2014)'
_computing_structure_solution 'Sir92 (Altomare et al., 1993)'
_diffrn_ambient_temperature 100(2)
_diffrn_detector_area_resol_mean 5.2012
_diffrn_measured_fraction_theta_full 0.999
_diffrn_measured_fraction_theta_max 0.999
_diffrn_measurement_device_type 'SuperNova, Single source at offset, Atlas'
_diffrn_measurement_method \w
_diffrn_radiation_type MoK\a
_diffrn_radiation_wavelength 0.71073
_diffrn_reflns_av_R_equivalents 0.0472
_diffrn_reflns_av_unetI/netI 0.0349
_diffrn_reflns_Laue_measured_fraction_full 0.999
_diffrn_reflns_Laue_measured_fraction_max 0.999
_diffrn_reflns_limit_h_max 14
_diffrn_reflns_limit_h_min -14
_diffrn_reflns_limit_k_max 14
_diffrn_reflns_limit_k_min -14
_diffrn_reflns_limit_l_max 17
_diffrn_reflns_limit_l_min -17
_diffrn_reflns_number 34088
_diffrn_reflns_point_group_measured_fraction_full 0.999
_diffrn_reflns_point_group_measured_fraction_max 0.999
_diffrn_reflns_theta_full 25.240
_diffrn_reflns_theta_max 28.740
_diffrn_reflns_theta_min 2.199
_diffrn_source 'SuperNova (Mo) X-ray Source'
_exptl_absorpt_coefficient_mu 2.910
_exptl_absorpt_correction_T_max 0.846
_exptl_absorpt_correction_T_min 0.589
_exptl_absorpt_correction_type numerical
_exptl_absorpt_process_details
;
CrysAlisPro, Agilent Technologies,
Version 1.171.35.15 (release 03-08-2011 CrysAlis171 .NET)
(compiled Aug  3 2011,13:03:54)
Analytical numeric absorption correction using a multifaceted crystal
model based on expressions derived by R.C. Clark & J.S. Reid.
(Clark, R. C. & Reid, J. S. (1995). Acta Cryst. A51, 887-897)
;
_exptl_crystal_colour colourless
_exptl_crystal_density_diffrn 1.527
_exptl_crystal_density_method none
_exptl_crystal_description 'square plate'
_exptl_crystal_F_000 592
_exptl_crystal_size_max 0.19
_exptl_crystal_size_mid 0.16
_exptl_crystal_size_min 0.06
_platon_squeeze_details
;
;
_refine_diff_density_max 1.001
_refine_diff_density_min -1.059
_refine_diff_density_rms 0.115
_refine_ls_extinction_method none
_refine_ls_goodness_of_fit_ref 1.088
_refine_ls_hydrogen_treatment constr
_refine_ls_matrix_type full
_refine_ls_number_parameters 293
_refine_ls_number_reflns 6772
_refine_ls_number_restraints 0
_refine_ls_restrained_S_all 1.087
_refine_ls_R_factor_all 0.0278
_refine_ls_R_factor_gt 0.0234
_refine_ls_shift/su_max 0.001
_refine_ls_shift/su_mean 0.000
_refine_ls_structure_factor_coef Fsqd
_refine_ls_weighting_details 'w=1/[\s^2^(Fo^2^)+(0.0222P)^2^+1.4744P] where P=(Fo^2^+2Fc^2^)/3'
_refine_ls_weighting_scheme calc
_refine_ls_wR_factor_gt 0.0549
_refine_ls_wR_factor_ref 0.0559
_reflns_Friedel_coverage 0.000
_reflns_number_gt 6164
_reflns_number_total 6772
_reflns_threshold_expression 'I > 2\s(I)'
_cod_data_source_file c6ce00318d2.cif
_cod_data_source_block gr255
_cod_depositor_comments 'Adding full bibliography for 7224610--7224612.cif.'
_cod_database_code 7224610
_shelx_space_group_comment
;
The symmetry employed for this shelxl refinement is uniquely defined
by the following loop, which should always be used as a source of
symmetry information in preference to the above space-group names.
They are only intended as comments.
;
_shelxl_version_number 2014-3

loop_
_space_group_symop_operation_xyz
'x, y, z'
'-x, -y, -z'

loop_
_atom_site_label
_atom_site_type_symbol
_atom_site_fract_x
_atom_site_fract_y
_atom_site_fract_z
_atom_site_U_iso_or_equiv
_atom_site_adp_type
_atom_site_occupancy
_atom_site_site_symmetry_order
_atom_site_calc_flag
_atom_site_refinement_flags_posn
_atom_site_refinement_flags_adp
Dy1 Dy 1.06145(2) 0.03411(2) 0.31558(2) 0.00746(4) Uani 1 1 d . .
C1A C 0.9673(3) 0.2421(3) 0.4913(2) 0.0141(5) Uani 1 1 d . .
C1B C 1.0370(3) 0.2563(3) 0.1522(2) 0.0155(5) Uani 1 1 d . .
C1C C 0.7501(3) -0.0202(3) 0.5452(2) 0.0153(5) Uani 1 1 d . .
C2A C 0.9847(3) 0.3762(3) 0.4929(2) 0.0158(5) Uani 1 1 d . .
C2B C 1.0190(3) 0.3825(3) 0.0742(2) 0.0152(5) Uani 1 1 d . .
C2C C 0.6198(3) -0.0101(3) 0.5239(2) 0.0152(5) Uani 1 1 d . .
C2D C 1.3109(3) -0.1461(3) 0.1861(3) 0.0262(6) Uani 1 1 d . .
H2D H 1.3541 -0.1554 0.2389 0.031 Uiso 1 1 calc R U
C2E C 0.8825(3) -0.0756(3) 0.1972(3) 0.0246(6) Uani 1 1 d . .
H2E H 0.8558 0.0091 0.1686 0.029 Uiso 1 1 calc R U
C3A C 1.0689(3) 0.4620(3) 0.3960(2) 0.0186(6) Uani 1 1 d . .
C3B C 1.1282(3) 0.4646(3) 0.0119(2) 0.0165(5) Uani 1 1 d . .
C3C C 0.4959(3) -0.0451(3) 0.6146(2) 0.0171(5) Uani 1 1 d . .
C4A C 0.9168(3) 0.4162(3) 0.5954(2) 0.0193(6) Uani 1 1 d . .
H4A H 0.8605 0.3597 0.6594 0.023 Uiso 1 1 calc R U
C4B C 0.8918(3) 0.4186(3) 0.0617(2) 0.0167(5) Uani 1 1 d . .
H4B H 0.8199 0.3641 0.1030 0.020 Uiso 1 1 calc R U
C4C C 0.6220(3) 0.0348(3) 0.4106(2) 0.0177(5) Uani 1 1 d . .
H4C H 0.7042 0.0584 0.3508 0.021 Uiso 1 1 calc R U
C4D C 1.2651(5) -0.2352(4) 0.0512(4) 0.0489(10) Uani 1 1 d . .
H4D1 H 1.1947 -0.1671 0.0570 0.073 Uiso 1 1 calc R U
H4D2 H 1.2250 -0.3165 0.0713 0.073 Uiso 1 1 calc R U
H4D3 H 1.3298 -0.2205 -0.0266 0.073 Uiso 1 1 calc R U
C4E C 0.8686(4) -0.3041(3) 0.2185(3) 0.0324(7) Uani 1 1 d . .
H4E1 H 0.9286 -0.3387 0.1545 0.049 Uiso 1 1 calc R U
H4E2 H 0.7865 -0.3506 0.2559 0.049 Uiso 1 1 calc R U
H4E3 H 0.9134 -0.3127 0.2727 0.049 Uiso 1 1 calc R U
C5D C 1.4270(4) -0.3506(4) 0.1501(4) 0.0538(12) Uani 1 1 d . .
H5D1 H 1.4605 -0.3450 0.2082 0.081 Uiso 1 1 calc R U
H5D2 H 1.5026 -0.3527 0.0794 0.081 Uiso 1 1 calc R U
H5D3 H 1.3783 -0.4280 0.1757 0.081 Uiso 1 1 calc R U
C5E C 0.7377(4) -0.1385(4) 0.1148(3) 0.0361(8) Uani 1 1 d . .
H5E1 H 0.6555 -0.1832 0.1618 0.054 Uiso 1 1 calc R U
H5E2 H 0.7783 -0.1655 0.0435 0.054 Uiso 1 1 calc R U
H5E3 H 0.7161 -0.0471 0.0986 0.054 Uiso 1 1 calc R U
N1A N 1.1386(3) 0.4309(2) 0.29271(18) 0.0190(5) Uani 1 1 d . .
H1A1 H 1.1894 0.4862 0.2356 0.023 Uiso 1 1 calc R U
H1A2 H 1.1319 0.3560 0.2845 0.023 Uiso 1 1 calc R U
N1B N 1.2540(2) 0.4351(2) 0.0189(2) 0.0154(5) Uani 1 1 d . .
H1B1 H 1.3182 0.4877 -0.0213 0.018 Uiso 1 1 calc R U
H1B2 H 1.2699 0.3637 0.0636 0.018 Uiso 1 1 calc R U
N1C N 0.4859(2) -0.0900(2) 0.72661(18) 0.0149(4) Uani 1 1 d . U
H1C1 H 0.4080 -0.1111 0.7795 0.018 Uiso 1 1 calc R U
H1C2 H 0.5574 -0.0974 0.7448 0.018 Uiso 1 1 calc R U
N3D N 1.3346(3) -0.2376(3) 0.1302(3) 0.0341(7) Uani 1 1 d . .
N3E N 0.8347(3) -0.1691(3) 0.1769(2) 0.0263(6) Uani 1 1 d . .
O1A O 1.0204(2) 0.21249(18) 0.39423(16) 0.0178(4) Uani 1 1 d . .
O1B O 1.1534(2) 0.22296(19) 0.16249(17) 0.0184(4) Uani 1 1 d . .
O1C O 0.86011(19) 0.00018(19) 0.46072(17) 0.0188(4) Uani 1 1 d . .
O1D O 1.2344(2) -0.0479(2) 0.17269(17) 0.0222(4) Uani 1 1 d . .
O1E O 0.9608(2) -0.0936(2) 0.25194(19) 0.0268(5) Uani 1 1 d . .
O2A O 1.0993(2) -0.16798(18) 0.41549(16) 0.0167(4) Uani 1 1 d . .
O2B O 0.9378(2) 0.18387(19) 0.20915(17) 0.0210(4) Uani 1 1 d . .
O2C O 1.25670(19) 0.04913(19) 0.34986(16) 0.0175(4) Uani 1 1 d . .

loop_
_atom_site_aniso_label
_atom_site_aniso_U_11
_atom_site_aniso_U_22
_atom_site_aniso_U_33
_atom_site_aniso_U_23
_atom_site_aniso_U_13
_atom_site_aniso_U_12
Dy1 0.00948(6) 0.00562(6) 0.00866(6) -0.00068(4) -0.00537(4) -0.00063(4)
C1A 0.0148(12) 0.0126(12) 0.0149(12) -0.0012(10) -0.0071(10) 0.0002(9)
C1B 0.0196(13) 0.0148(13) 0.0119(12) -0.0034(10) -0.0055(10) 0.0002(10)
C1C 0.0156(13) 0.0119(12) 0.0198(13) -0.0031(10) -0.0080(10) -0.0019(10)
C2A 0.0189(13) 0.0134(13) 0.0162(13) -0.0018(10) -0.0087(10) -0.0001(10)
C2B 0.0193(13) 0.0149(13) 0.0117(12) -0.0012(10) -0.0071(10) -0.0012(10)
C2C 0.0142(12) 0.0165(13) 0.0172(13) -0.0029(10) -0.0089(10) -0.0010(10)
C2D 0.0216(15) 0.0263(16) 0.0270(16) -0.0073(13) -0.0039(12) -0.0019(12)
C2E 0.0272(16) 0.0255(16) 0.0253(15) -0.0085(13) -0.0116(13) -0.0032(12)
C3A 0.0241(14) 0.0145(13) 0.0159(13) -0.0042(11) -0.0052(11) -0.0013(11)
C3B 0.0166(13) 0.0179(13) 0.0150(12) -0.0018(11) -0.0074(10) 0.0005(10)
C3C 0.0158(13) 0.0221(14) 0.0136(12) -0.0021(11) -0.0069(10) -0.0018(10)
C4A 0.0260(15) 0.0132(13) 0.0156(13) -0.0026(10) -0.0036(11) -0.0046(11)
C4B 0.0176(13) 0.0158(13) 0.0137(12) -0.0005(10) -0.0039(10) -0.0026(10)
C4C 0.0136(12) 0.0210(14) 0.0163(13) -0.0018(11) -0.0042(10) -0.0031(10)
C4D 0.062(3) 0.046(2) 0.049(2) -0.026(2) -0.022(2) -0.001(2)
C4E 0.0378(19) 0.0302(18) 0.0345(18) -0.0098(15) -0.0162(15) -0.0051(14)
C5D 0.042(2) 0.037(2) 0.077(3) -0.024(2) -0.012(2) 0.0116(18)
C5E 0.040(2) 0.043(2) 0.0374(19) -0.0139(17) -0.0225(16) -0.0053(16)
N1A 0.0325(13) 0.0081(10) 0.0080(10) -0.0052(8) 0.0085(9) -0.0121(9)
N1B 0.0091(10) 0.0143(11) 0.0183(11) 0.0065(9) -0.0068(9) -0.0020(8)
N1C 0.0093(9) 0.0287(11) 0.0053(8) 0.0023(8) -0.0042(7) -0.0047(8)
N3D 0.0330(16) 0.0301(16) 0.0414(17) -0.0195(13) -0.0103(13) 0.0047(12)
N3E 0.0304(14) 0.0303(15) 0.0237(13) -0.0096(11) -0.0109(11) -0.0085(11)
O1A 0.0247(10) 0.0122(9) 0.0171(9) -0.0035(8) -0.0080(8) -0.0013(8)
O1B 0.0189(10) 0.0163(10) 0.0176(10) -0.0012(8) -0.0074(8) 0.0028(8)
O1C 0.0131(9) 0.0188(10) 0.0233(10) -0.0040(8) -0.0051(8) -0.0024(7)
O1D 0.0263(11) 0.0183(10) 0.0195(10) -0.0047(8) -0.0061(9) 0.0010(8)
O1E 0.0297(12) 0.0284(12) 0.0314(12) -0.0105(10) -0.0179(10) -0.0034(9)
O2A 0.0200(10) 0.0114(9) 0.0179(10) -0.0020(8) -0.0070(8) -0.0005(7)
O2B 0.0243(11) 0.0178(10) 0.0208(10) 0.0040(8) -0.0127(8) -0.0040(8)
O2C 0.0180(9) 0.0187(10) 0.0179(9) -0.0014(8) -0.0102(8) -0.0031(8)

loop_
_atom_type_symbol
_atom_type_description
_atom_type_scat_dispersion_real
_atom_type_scat_dispersion_imag
_atom_type_scat_source
C C 0.0033 0.0016 'International Tables Vol C Tables 4.2.6.8 and 6.1.1.4'
Dy Dy -0.1892 4.4098 'International Tables Vol C Tables 4.2.6.8 and 6.1.1.4'
N N 0.0061 0.0033 'International Tables Vol C Tables 4.2.6.8 and 6.1.1.4'
O O 0.0106 0.0060 'International Tables Vol C Tables 4.2.6.8 and 6.1.1.4'
H H 0.0000 0.0000 'International Tables Vol C Tables 4.2.6.8 and 6.1.1.4'

loop_
_geom_angle_atom_site_label_1
_geom_angle_atom_site_label_2
_geom_angle_atom_site_label_3
_geom_angle
_geom_angle_site_symmetry_1
_geom_angle_site_symmetry_3
O1C Dy1 O2A 78.39(7) . .
O1C Dy1 O2C 121.02(7) . .
O2A Dy1 O2C 76.42(7) . .
O1C Dy1 O1D 146.32(7) . .
O2A Dy1 O1D 78.56(7) . .
O2C Dy1 O1D 76.32(7) . .
O1C Dy1 O1A 75.81(7) . .
O2A Dy1 O1A 121.94(7) . .
O2C Dy1 O1A 74.17(7) . .
O1D Dy1 O1A 137.71(7) . .
O1C Dy1 O1E 78.60(8) . .
O2A Dy1 O1E 77.39(7) . .
O2C Dy1 O1E 142.59(7) . .
O1D Dy1 O1E 72.64(8) . .
O1A Dy1 O1E 143.11(7) . .
O1C Dy1 O2B 86.34(7) . .
O2A Dy1 O2B 150.74(7) . .
O2C Dy1 O2B 132.62(7) . .
O1D Dy1 O2B 102.55(7) . .
O1A Dy1 O2B 77.06(7) . .
O1E Dy1 O2B 75.19(7) . .
O1C Dy1 O1B 132.63(7) . .
O2A Dy1 O1B 148.43(7) . .
O2C Dy1 O1B 80.55(7) . .
O1D Dy1 O1B 75.20(7) . .
O1A Dy1 O1B 70.64(7) . .
O1E Dy1 O1B 110.48(7) . .
O2B Dy1 O1B 54.50(7) . .
O1C Dy1 C1B 109.34(8) . .
O2A Dy1 C1B 167.32(7) . .
O2C Dy1 C1B 106.50(7) . .
O1D Dy1 C1B 90.05(7) . .
O1A Dy1 C1B 70.41(7) . .
O1E Dy1 C1B 94.01(8) . .
O2B Dy1 C1B 27.15(7) . .
O1B Dy1 C1B 27.42(7) . .
O2A C1A O1A 124.9(2) 2_756 .
O2A C1A C2A 118.2(2) 2_756 .
O1A C1A C2A 116.8(2) . .
O2B C1B O1B 120.4(2) . .
O2B C1B C2B 120.5(2) . .
O1B C1B C2B 119.1(2) . .
O2B C1B Dy1 59.27(14) . .
O1B C1B Dy1 61.36(14) . .
C2B C1B Dy1 174.18(18) . .
O1C C1C O2C 123.3(2) . 2_756
O1C C1C C2C 119.2(2) . .
O2C C1C C2C 117.5(2) 2_756 .
C4A C2A C3A 119.2(3) . .
C4A C2A C1A 118.4(2) . .
C3A C2A C1A 122.4(2) . .
C4B C2B C3B 119.9(2) . .
C4B C2B C1B 119.2(2) . .
C3B C2B C1B 120.9(2) . .
C4C C2C C3C 119.6(2) . .
C4C C2C C1C 118.8(2) . .
C3C C2C C1C 121.6(2) . .
O1D C2D N3D 124.2(3) . .
O1E C2E N3E 124.2(3) . .
N1A C3A C4A 117.7(3) . 2_766
N1A C3A C2A 123.0(3) . .
C4A C3A C2A 119.3(3) 2_766 .
N1B C3B C4B 117.6(3) . 2_765
N1B C3B C2B 123.0(2) . .
C4B C3B C2B 119.4(2) 2_765 .
N1C C3C C4C 117.9(2) . 2_656
N1C C3C C2C 123.0(2) . .
C4C C3C C2C 119.0(2) 2_656 .
C3A C4A C2A 121.5(3) 2_766 .
C3B C4B C2B 120.7(3) 2_765 .
C3C C4C C2C 121.3(3) 2_656 .
C2D N3D C4D 121.8(3) . .
C2D N3D C5D 121.1(3) . .
C4D N3D C5D 117.0(3) . .
C2E N3E C4E 122.4(3) . .
C2E N3E C5E 120.4(3) . .
C4E N3E C5E 117.2(3) . .
C1A O1A Dy1 140.31(18) . .
C1B O1B Dy1 91.21(16) . .
C1C O1C Dy1 177.39(18) . .
C2D O1D Dy1 127.3(2) . .
C2E O1E Dy1 136.7(2) . .
C1A O2A Dy1 135.21(17) 2_756 .
C1B O2B Dy1 93.58(16) . .
C1C O2C Dy1 117.66(17) 2_756 .

loop_
_geom_bond_atom_site_label_1
_geom_bond_atom_site_label_2
_geom_bond_distance
_geom_bond_site_symmetry_2
Dy1 O1C 2.2365(19) .
Dy1 O2A 2.2658(19) .
Dy1 O2C 2.3081(18) .
Dy1 O1D 2.316(2) .
Dy1 O1A 2.3255(19) .
Dy1 O1E 2.334(2) .
Dy1 O2B 2.3840(19) .
Dy1 O1B 2.4299(19) .
Dy1 C1B 2.768(3) .
C1A O2A 1.255(3) 2_756
C1A O1A 1.270(3) .
C1A C2A 1.493(4) .
C1B O2B 1.265(3) .
C1B O1B 1.275(3) .
C1B C2B 1.484(4) .
C1C O1C 1.253(3) .
C1C O2C 1.275(3) 2_756
C1C C2C 1.488(4) .
C2A C4A 1.394(4) .
C2A C3A 1.405(4) .
C2B C4B 1.399(4) .
C2B C3B 1.408(4) .
C2C C4C 1.396(4) .
C2C C3C 1.404(4) .
C2D O1D 1.244(4) .
C2D N3D 1.318(4) .
C2E O1E 1.240(4) .
C2E N3E 1.320(4) .
C3A N1A 1.360(3) .
C3A C4A 1.385(4) 2_766
C3B N1B 1.352(3) .
C3B C4B 1.391(4) 2_765
C3C N1C 1.355(3) .
C3C C4C 1.386(4) 2_656
C4A C3A 1.385(4) 2_766
C4B C3B 1.391(4) 2_765
C4C C3C 1.386(4) 2_656
C4D N3D 1.457(5) .
C4E N3E 1.446(4) .
C5D N3D 1.470(5) .
C5E N3E 1.476(4) .
O2A C1A 1.255(3) 2_756
O2C C1C 1.275(3) 2_756

loop_
_geom_hbond_atom_site_label_D
_geom_hbond_atom_site_label_H
_geom_hbond_atom_site_label_A
_geom_hbond_distance_DH
_geom_hbond_distance_HA
_geom_hbond_distance_DA
_geom_hbond_angle_DHA
_geom_hbond_site_symmetry_A
N1C H1C2 O2C 0.86 1.94 2.584(3) 130.5 2_756

loop_
_platon_squeeze_void_nr
_platon_squeeze_void_average_x
_platon_squeeze_void_average_y
_platon_squeeze_void_average_z
_platon_squeeze_void_volume
_platon_squeeze_void_count_electrons
1 0.500 0.500 0.500 285.4 5.3
2 0.427 0.135 0.050 8.2 0.0
3 0.573 0.865 0.950 8.2 -0.2
